data_1568122
loop_
_publ_author_name
'Karges, Johannes'
'Giardini, Miriam A.'
'Blacque, Olivier'
'Woodworth, Brendon'
'Siqueira-Neto, Jair L'
'Cohen, Seth M.'

_publ_section_title
;
 Enantioselective inhibition of the SARS-CoV-2 main protease with
 rhenium(i) picolinic acid complexes.
;
_journal_issue 3
_journal_name_full 'Chemical science'
_journal_page_first 711
_journal_page_last 720
_journal_paper_doi 10.1039/d2sc05473f
_journal_volume 14
_journal_year 2023
_chemical_formula_moiety 'C9 H5 Cl N O6 Re'
_chemical_formula_sum 'C9 H5 Cl N O6 Re'
_chemical_formula_weight 444.79
_space_group_crystal_system monoclinic
_space_group_IT_number 15
_space_group_name_Hall '-C 2yc'
_space_group_name_H-M_alt 'C 1 2/c 1'
_atom_sites_solution_hydrogens mixed
_atom_sites_solution_primary dual
_audit_creation_date 2021-03-16
_audit_creation_method
;
Olex2 1.3
(compiled 2020.11.12 svn.r5f609507 for OlexSys, GUI svn.r6272)
;
_audit_update_record
;
2022-09-06 deposited with the CCDC.	2022-12-13 downloaded from the CCDC.
;
_cell_angle_alpha 90
_cell_angle_beta 91.5910(10)
_cell_angle_gamma 90
_cell_formula_units_Z 16
_cell_length_a 22.8800(2)
_cell_length_b 9.98140(10)
_cell_length_c 20.3649(2)
_cell_measurement_reflns_used 22732
_cell_measurement_temperature 160(1)
_cell_measurement_theta_max 78.9190
_cell_measurement_theta_min 3.8960
_cell_volume 4649.03(8)
_computing_cell_refinement 'CrysAlisPro 1.171.40.68a (Rigaku OD, 2019)'
_computing_data_collection 'CrysAlisPro 1.171.40.68a (Rigaku OD, 2019)'
_computing_data_reduction 'CrysAlisPro 1.171.40.68a (Rigaku OD, 2019)'
_computing_molecular_graphics 'Olex2 1.3 (Dolomanov et al., 2009)'
_computing_publication_material 'Olex2 1.3 (Dolomanov et al., 2009)'
_computing_structure_refinement 'SHELXL (Sheldrick, 2015b)'
_computing_structure_solution 'SHELXT (Sheldrick, 2015a)'
_diffrn_ambient_environment N~2~
_diffrn_ambient_temperature 160(1)
_diffrn_detector 'Hybrid Pixel Array Detector'
_diffrn_detector_area_resol_mean 5.8140
_diffrn_detector_type 'Pilatus 200K'
_diffrn_measured_fraction_theta_full 1.000
_diffrn_measured_fraction_theta_max 0.997
_diffrn_measurement_details
;
List of Runs (angles in degrees, time in seconds):

  # Type    Start    End  Width  t~exp~   \w     \q     \k     \f   Frames
#--------------------------------------------------------------------------
  1  \w     29.00 116.00   0.50    0.20    --   51.79  77.00  30.00  174
  2  \w     86.00 142.00   0.50    0.60    --  107.75  77.00 120.00  112
  3  \w     97.00 126.00   0.50    0.60    --  107.75  69.00  15.35   58
  4  \w    142.00 168.00   0.50    0.60    --  107.75  69.00  15.35   52
  5  \w     96.00 176.00   0.50    0.60    --  107.75  45.00 -30.00  160
  6  \w     95.00 173.00   0.50    0.60    --  107.75  30.00 -60.00  156
  7  \w    111.00 137.00   0.50    0.60    --  107.75 111.00 -30.00   52
  8  \w    110.00 177.00   0.50    0.60    --  107.75 111.00 -90.00  134
  9  \w    108.00 166.00   0.50    0.60    --  107.75 123.00-129.00  116
 10  \w     62.00 145.00   0.50    0.60    --  107.75 178.00 -90.00  166
 11  \w     98.00 123.00   0.50    0.60    --  107.75 149.00  33.00   50
 12  \w    129.00 167.00   0.50    0.60    --  107.75 111.00 120.00   76
 13  \w     31.00 106.00   0.50    0.60    --  107.75 -94.00   0.00  150
 14  \w     54.00 101.00   0.50    0.60    --  107.75-111.00 -30.00   94
 15  \w     81.00 117.00   0.50    0.60    --  107.75-149.00 -13.00   72
 16  \w     34.00  91.00   0.50    0.60    --  107.75 -94.00 -30.00  114
 17  \w     72.00  98.00   0.50    0.60    --  107.75-111.00-150.00   52
 18  \w     53.00  97.00   0.50    0.60    --  107.75 -94.00-150.00   88
 19  \w     31.00 105.00   0.50    0.60    --  107.75 -94.00-120.00  148
 20  \w     46.00 112.00   0.50    0.20    --   51.79-149.00 -13.00  132
 21  \w     71.00  96.00   0.50    0.60    --  107.75-123.00 149.00   50
 22  \w   -143.00-117.00   0.50    0.60    --  -86.25 -30.00  30.00   52
 23  \w   -127.00 -74.00   0.50    0.20    --  -51.79-123.00 149.00  106
 24  \w   -142.00-117.00   0.50    0.60    --  -86.25-123.00 149.00   50
 25  \w   -123.00 -56.00   0.50    0.20    --  -51.79-149.00 -13.00  134
 26  \w   -126.00 -91.00   0.50    0.20    --  -51.79-125.00 -60.00   70
 27  \w   -114.00 -63.00   0.50    0.20    --  -51.79 -57.00 -90.00  102
 28  \w    -85.00 -11.00   0.50    0.20    --  -51.79 123.00-129.00  148
 29  \w    -72.00 -47.00   0.50    0.60    --  -86.25 123.00-129.00   50
 30  \w   -104.00 -25.00   0.50    0.20    --  -51.79 149.00  33.00  158
 31  \w    -89.00 -64.00   0.50    0.60    --  -86.25 149.00  33.00   50
;
_diffrn_measurement_device 'four-circle diffractometer'
_diffrn_measurement_device_type 'XtaLAB Synergy, Dualflex, Pilatus 200K'
_diffrn_measurement_method '\w scans'
_diffrn_orient_matrix_type 'CrysAlisPro convention (1999,Acta A55,543-557)'
_diffrn_orient_matrix_UB_11 -0.0660938000
_diffrn_orient_matrix_UB_12 0.0296303000
_diffrn_orient_matrix_UB_13 -0.0048296000
_diffrn_orient_matrix_UB_21 -0.0116540000
_diffrn_orient_matrix_UB_22 -0.1445524000
_diffrn_orient_matrix_UB_23 -0.0233428000
_diffrn_orient_matrix_UB_31 -0.0062608000
_diffrn_orient_matrix_UB_32 -0.0449281000
_diffrn_orient_matrix_UB_33 0.0718134000
_diffrn_radiation_monochromator mirror
_diffrn_radiation_probe x-ray
_diffrn_radiation_type 'Cu K\a'
_diffrn_radiation_wavelength 1.54184
_diffrn_reflns_av_R_equivalents 0.0211
_diffrn_reflns_av_unetI/netI 0.0140
_diffrn_reflns_Laue_measured_fraction_full 1.000
_diffrn_reflns_Laue_measured_fraction_max 0.997
_diffrn_reflns_limit_h_max 28
_diffrn_reflns_limit_h_min -27
_diffrn_reflns_limit_k_max 12
_diffrn_reflns_limit_k_min -12
_diffrn_reflns_limit_l_max 25
_diffrn_reflns_limit_l_min -20
_diffrn_reflns_number 24897
_diffrn_reflns_point_group_measured_fraction_full 1.000
_diffrn_reflns_point_group_measured_fraction_max 0.997
_diffrn_reflns_theta_full 67.684
_diffrn_reflns_theta_max 74.503
_diffrn_reflns_theta_min 3.865
_diffrn_source 'micro-focus sealed X-ray tube'
_diffrn_source_type 'PhotonJet (Cu) X-ray Source'
_exptl_absorpt_coefficient_mu 22.800
_exptl_absorpt_correction_T_max 0.510
_exptl_absorpt_correction_T_min 0.097
_exptl_absorpt_correction_type analytical
_exptl_absorpt_process_details
;
CrysAlisPro 1.171.40.68a (Rigaku Oxford Diffraction, 2019)
Analytical numeric absorption correction using a multifaceted crystal
model based on expressions derived by R.C. Clark & J.S. Reid.
(Clark, R. C. & Reid, J. S. (1995). Acta Cryst. A51, 887-897)
Empirical absorption correction using spherical harmonics,
 implemented in SCALE3 ABSPACK scaling algorithm.
;
_exptl_crystal_colour yellow
_exptl_crystal_density_diffrn 2.542
_exptl_crystal_description plate
_exptl_crystal_F_000 3296
_exptl_crystal_size_max 0.18
_exptl_crystal_size_mid 0.07
_exptl_crystal_size_min 0.04
_refine_diff_density_max 0.635
_refine_diff_density_min -0.527
_refine_diff_density_rms 0.104
_refine_ls_extinction_coef 0.000116(2)
_refine_ls_extinction_expression Fc^*^=kFc[1+0.001xFc^2^\l^3^/sin(2\q)]^-1/4^
_refine_ls_extinction_method 'SHELXL-2018/3 (Sheldrick 2018)'
_refine_ls_goodness_of_fit_ref 1.238
_refine_ls_hydrogen_treatment mixed
_refine_ls_matrix_type full
_refine_ls_number_parameters 340
_refine_ls_number_reflns 4750
_refine_ls_number_restraints 1
_refine_ls_restrained_S_all 1.238
_refine_ls_R_factor_all 0.0156
_refine_ls_R_factor_gt 0.0152
_refine_ls_shift/su_max 0.005
_refine_ls_shift/su_mean 0.000
_refine_ls_structure_factor_coef Fsqd
_refine_ls_weighting_details 'w=1/[\s^2^(Fo^2^)+(0.0111P)^2^+12.5556P] where P=(Fo^2^+2Fc^2^)/3'
_refine_ls_weighting_scheme calc
_refine_ls_wR_factor_gt 0.0355
_refine_ls_wR_factor_ref 0.0356
_reflns_Friedel_coverage 0.000
_reflns_number_gt 4723
_reflns_number_total 4750
_reflns_threshold_expression 'I > 2\s(I)'
_cod_data_source_file d2sc05473f2.cif
_cod_data_source_block 33
_cod_depositor_comments 'Adding full bibliography for 1568094--1568122.cif.'
_cod_database_code 1568122
_shelx_shelxl_version_number 2018/3
_shelx_space_group_comment
;
The symmetry employed for this shelxl refinement is uniquely defined
by the following loop, which should always be used as a source of
symmetry information in preference to the above space-group names.
They are only intended as comments.
;
_shelx_estimated_absorpt_t_max 0.462
_shelx_estimated_absorpt_t_min 0.105
_olex2_refinement_description
;
1. Fixed Uiso
 At 1.2 times of:
  All C(H) groups
 At 1.5 times of:
  All C(H,H) groups
2. Restrained distances
 O4-H4B
 0.81 with sigma of 0.01
3.a Aromatic/amide H refined with riding coordinates:
 C5(H5), C6(H6), C7(H7), C14(H14), C15(H15), C16(H16)
;

loop_
_space_group_symop_operation_xyz
'x, y, z'
'-x, y, -z+1/2'
'x+1/2, y+1/2, z'
'-x+1/2, y+1/2, -z+1/2'
'-x, -y, -z'
'x, -y, z-1/2'
'-x+1/2, -y+1/2, -z'
'x+1/2, -y+1/2, z-1/2'

loop_
_atom_site_label
_atom_site_type_symbol
_atom_site_fract_x
_atom_site_fract_y
_atom_site_fract_z
_atom_site_U_iso_or_equiv
_atom_site_adp_type
_atom_site_occupancy
_atom_site_site_symmetry_order
_atom_site_calc_flag
_atom_site_refinement_flags_posn
_atom_site_refinement_flags_adp
_atom_site_refinement_flags_occupancy
_atom_site_disorder_assembly
_atom_site_disorder_group
Re1 Re 0.83700(2) 0.66036(2) 0.38933(2) 0.01335(4) Uani 1 1 d . . . . .
Cl1 Cl 0.71718(3) 0.52409(7) 0.29338(3) 0.02359(13) Uani 1 1 d . . . . .
O1 O 0.89525(9) 0.9262(2) 0.42799(10) 0.0252(4) Uani 1 1 d . . . . .
O2 O 0.74028(9) 0.8473(2) 0.33825(11) 0.0281(5) Uani 1 1 d . . . . .
O3 O 0.89194(10) 0.6905(2) 0.25514(10) 0.0325(5) Uani 1 1 d . . . . .
O4 O 0.79659(8) 0.61732(19) 0.48273(8) 0.0168(4) Uani 1 1 d D . . . .
O5 O 0.92432(9) 0.32908(19) 0.46895(10) 0.0225(4) Uani 1 1 d . . . . .
O6 O 0.90200(7) 0.53591(18) 0.43547(8) 0.0165(4) Uani 1 1 d . . . . .
N1 N 0.80477(9) 0.4537(2) 0.37275(10) 0.0147(4) Uani 1 1 d . . . . .
C1 C 0.87360(12) 0.8261(3) 0.41471(12) 0.0177(5) Uani 1 1 d . . . . .
C2 C 0.77554(11) 0.7723(3) 0.35676(12) 0.0181(5) Uani 1 1 d . . . . .
C3 C 0.87213(12) 0.6777(3) 0.30612(13) 0.0209(6) Uani 1 1 d . . . . .
C4 C 0.75762(11) 0.4100(3) 0.33920(12) 0.0172(5) Uani 1 1 d . . . . .
C5 C 0.73947(12) 0.2767(3) 0.33891(14) 0.0238(6) Uani 1 1 d . . . . .
H5 H 0.705585 0.250044 0.314261 0.029 Uiso 1 1 calc R U . . .
C6 C 0.77127(14) 0.1851(3) 0.37471(16) 0.0274(6) Uani 1 1 d . . . . .
H6 H 0.759179 0.094095 0.376347 0.033 Uiso 1 1 calc R U . . .
H4A H 0.7636(19) 0.601(4) 0.481(2) 0.041 Uiso 1 1 d . U . . .
H4B H 0.8044(18) 0.667(3) 0.5126(14) 0.041 Uiso 1 1 d D U . . .
C7 C 0.82167(12) 0.2269(3) 0.40878(14) 0.0222(5) Uani 1 1 d . . . . .
H7 H 0.844988 0.164820 0.433250 0.027 Uiso 1 1 calc R U . . .
C8 C 0.83703(11) 0.3605(3) 0.40624(12) 0.0162(5) Uani 1 1 d . . . . .
C9 C 0.89211(11) 0.4098(3) 0.44023(12) 0.0160(5) Uani 1 1 d . . . . .
Re2 Re 0.58042(2) 0.81818(2) 0.38098(2) 0.01296(4) Uani 1 1 d . . . . .
Cl2 Cl 0.45411(3) 0.63813(7) 0.31802(3) 0.02357(13) Uani 1 1 d . . . . .
O7 O 0.64167(9) 1.0877(2) 0.39814(11) 0.0275(4) Uani 1 1 d . . . . .
O8 O 0.47667(9) 0.9691(2) 0.31794(10) 0.0298(5) Uani 1 1 d . . . . .
O9 O 0.63587(9) 0.8152(2) 0.24643(10) 0.0283(5) Uani 1 1 d . . . . .
O10 O 0.54047(9) 0.8070(2) 0.47758(9) 0.0168(4) Uani 1 1 d . . . . .
H10A H 0.5525(19) 0.856(4) 0.506(2) 0.042(12) Uiso 1 1 d . . . . .
H10B H 0.504(2) 0.816(4) 0.477(2) 0.040(11) Uiso 1 1 d . . . . .
O11 O 0.68979(8) 0.52168(19) 0.46247(9) 0.0195(4) Uani 1 1 d . . . . .
O12 O 0.65006(8) 0.71709(18) 0.43300(8) 0.0157(3) Uani 1 1 d . . . . .
N2 N 0.55629(9) 0.6012(2) 0.37771(10) 0.0144(4) Uani 1 1 d . . . . .
C10 C 0.61688(12) 0.9886(3) 0.39244(12) 0.0189(5) Uani 1 1 d . . . . .
C11 C 0.51514(11) 0.9096(3) 0.34131(12) 0.0188(5) Uani 1 1 d . . . . .
C12 C 0.61509(12) 0.8152(3) 0.29726(13) 0.0192(5) Uani 1 1 d . . . . .
C13 C 0.51009(11) 0.5404(3) 0.34939(12) 0.0179(5) Uani 1 1 d . . . . .
C14 C 0.50417(12) 0.4023(3) 0.34439(14) 0.0229(6) Uani 1 1 d . . . . .
H14 H 0.471541 0.363857 0.321491 0.028 Uiso 1 1 calc R U . . .
C15 C 0.54658(13) 0.3222(3) 0.37332(15) 0.0263(6) Uani 1 1 d . . . . .
H15 H 0.543300 0.227364 0.371594 0.032 Uiso 1 1 calc R U . . .
C16 C 0.59427(12) 0.3824(3) 0.40510(14) 0.0215(5) Uani 1 1 d . . . . .
H16 H 0.623797 0.329686 0.426225 0.026 Uiso 1 1 calc R U . . .
C17 C 0.59783(11) 0.5199(3) 0.40532(12) 0.0153(5) Uani 1 1 d . . . . .
C18 C 0.65026(11) 0.5883(3) 0.43612(12) 0.0149(5) Uani 1 1 d . . . . .

loop_
_atom_site_aniso_label
_atom_site_aniso_U_11
_atom_site_aniso_U_22
_atom_site_aniso_U_33
_atom_site_aniso_U_23
_atom_site_aniso_U_13
_atom_site_aniso_U_12
Re1 0.01268(6) 0.01324(6) 0.01410(6) -0.00020(4) -0.00015(4) -0.00079(4)
Cl1 0.0218(3) 0.0266(3) 0.0219(3) -0.0007(2) -0.0080(2) 0.0009(3)
O1 0.0290(11) 0.0171(10) 0.0298(10) -0.0040(8) 0.0049(8) -0.0084(8)
O2 0.0209(10) 0.0243(11) 0.0390(11) 0.0072(9) -0.0029(9) 0.0038(8)
O3 0.0330(12) 0.0443(14) 0.0205(10) 0.0057(9) 0.0075(9) -0.0008(10)
O4 0.0148(9) 0.0198(10) 0.0159(8) -0.0031(7) 0.0015(7) -0.0040(7)
O5 0.0183(10) 0.0221(10) 0.0269(10) 0.0035(8) -0.0024(8) 0.0022(7)
O6 0.0131(8) 0.0176(9) 0.0185(8) -0.0013(7) -0.0028(6) 0.0000(7)
N1 0.0140(10) 0.0164(11) 0.0139(9) -0.0027(8) 0.0010(8) 0.0007(8)
C1 0.0181(12) 0.0204(14) 0.0148(11) 0.0015(10) 0.0031(9) 0.0027(10)
C2 0.0167(12) 0.0185(13) 0.0191(12) 0.0006(10) 0.0016(9) -0.0037(10)
C3 0.0190(13) 0.0218(14) 0.0216(13) 0.0007(10) -0.0025(11) -0.0013(10)
C4 0.0160(12) 0.0207(13) 0.0147(11) -0.0038(10) 0.0007(9) -0.0001(10)
C5 0.0201(13) 0.0248(15) 0.0266(13) -0.0073(11) -0.0015(11) -0.0059(11)
C6 0.0268(15) 0.0170(14) 0.0383(16) -0.0029(12) 0.0016(12) -0.0047(11)
C7 0.0232(14) 0.0161(13) 0.0273(13) 0.0019(11) 0.0009(11) 0.0003(11)
C8 0.0145(12) 0.0166(12) 0.0178(11) -0.0028(10) 0.0028(9) 0.0015(10)
C9 0.0140(11) 0.0189(13) 0.0153(11) -0.0018(9) 0.0036(9) 0.0008(10)
Re2 0.01219(6) 0.01289(6) 0.01377(6) 0.00033(4) -0.00028(4) -0.00035(4)
Cl2 0.0152(3) 0.0276(3) 0.0276(3) 0.0020(3) -0.0060(2) -0.0010(2)
O7 0.0289(11) 0.0144(10) 0.0392(11) 0.0001(8) 0.0015(9) -0.0051(8)
O8 0.0254(11) 0.0384(13) 0.0255(10) 0.0068(9) -0.0006(8) 0.0138(9)
O9 0.0218(10) 0.0456(13) 0.0176(9) -0.0004(9) 0.0026(8) -0.0047(9)
O10 0.0135(9) 0.0215(10) 0.0154(9) -0.0025(7) 0.0008(7) -0.0011(7)
O11 0.0156(9) 0.0192(9) 0.0234(9) 0.0012(7) -0.0027(7) 0.0014(7)
O12 0.0137(8) 0.0141(9) 0.0191(8) -0.0013(7) -0.0027(7) -0.0003(7)
N2 0.0126(10) 0.0168(11) 0.0137(9) -0.0009(8) 0.0021(7) -0.0016(8)
C10 0.0182(12) 0.0190(14) 0.0196(12) 0.0019(10) 0.0020(10) 0.0036(10)
C11 0.0182(12) 0.0210(13) 0.0173(11) 0.0006(10) 0.0046(10) 0.0002(10)
C12 0.0145(12) 0.0212(14) 0.0217(13) 0.0000(10) -0.0032(10) -0.0008(10)
C13 0.0123(11) 0.0236(14) 0.0177(12) -0.0003(10) 0.0004(9) -0.0022(10)
C14 0.0160(12) 0.0261(15) 0.0266(13) -0.0063(11) -0.0016(10) -0.0069(11)
C15 0.0294(16) 0.0156(14) 0.0339(15) -0.0041(11) -0.0002(12) -0.0044(11)
C16 0.0187(13) 0.0166(13) 0.0291(14) -0.0019(11) -0.0017(11) 0.0001(10)
C17 0.0130(11) 0.0163(12) 0.0166(11) -0.0015(9) -0.0003(9) 0.0005(9)
C18 0.0129(11) 0.0166(12) 0.0152(11) -0.0008(9) 0.0027(9) -0.0008(9)

loop_
_atom_type_symbol
_atom_type_description
_atom_type_scat_dispersion_real
_atom_type_scat_dispersion_imag
_atom_type_scat_source
C C 0.0181 0.0091 'International Tables Vol C Tables 4.2.6.8 and 6.1.1.4'
H H 0.0000 0.0000 'International Tables Vol C Tables 4.2.6.8 and 6.1.1.4'
Cl Cl 0.3639 0.7018 'International Tables Vol C Tables 4.2.6.8 and 6.1.1.4'
N N 0.0311 0.0180 'International Tables Vol C Tables 4.2.6.8 and 6.1.1.4'
O O 0.0492 0.0322 'International Tables Vol C Tables 4.2.6.8 and 6.1.1.4'
Re Re -5.2083 5.8923 'International Tables Vol C Tables 4.2.6.8 and 6.1.1.4'

loop_
_exptl_crystal_face_index_h
_exptl_crystal_face_index_k
_exptl_crystal_face_index_l
_exptl_crystal_face_perp_dist
-1 0 0 0.0363
3 -2 -5 0.0421
0 0 1 0.0201
0 0 -1 0.0201
3 5 0 0.0805
-1 -3 -5 0.0628
1 1 -5 0.0276
5 0 -1 0.0277
5 -2 -5 0.0362
2 -3 5 0.0646

loop_
_geom_angle_atom_site_label_1
_geom_angle_atom_site_label_2
_geom_angle_atom_site_label_3
_geom_angle
_geom_angle_site_symmetry_1
_geom_angle_site_symmetry_3
_geom_angle_publ_flag
O4 Re1 N1 78.57(7) . . ?
O6 Re1 O4 78.96(7) . . ?
O6 Re1 N1 75.53(7) . . ?
C1 Re1 O4 97.31(9) . . ?
C1 Re1 O6 95.13(9) . . ?
C1 Re1 N1 170.31(9) . . ?
C2 Re1 O4 95.31(9) . . ?
C2 Re1 O6 174.14(9) . . ?
C2 Re1 N1 104.73(10) . . ?
C2 Re1 C1 84.29(11) . . ?
C2 Re1 C3 87.85(11) . . ?
C3 Re1 O4 173.85(10) . . ?
C3 Re1 O6 97.97(10) . . ?
C3 Re1 N1 95.53(10) . . ?
C3 Re1 C1 88.24(11) . . ?
Re1 O4 H4A 116(3) . . ?
Re1 O4 H4B 117(3) . . ?
H4A O4 H4B 111(4) . . ?
C9 O6 Re1 118.79(16) . . ?
C4 N1 Re1 130.14(18) . . ?
C4 N1 C8 116.9(2) . . ?
C8 N1 Re1 112.80(16) . . ?
O1 C1 Re1 178.0(2) . . ?
O2 C2 Re1 175.6(2) . . ?
O3 C3 Re1 177.9(3) . . ?
N1 C4 Cl1 118.3(2) . . ?
N1 C4 C5 123.5(2) . . ?
C5 C4 Cl1 118.2(2) . . ?
C4 C5 H5 120.6 . . ?
C6 C5 C4 118.8(3) . . ?
C6 C5 H5 120.6 . . ?
C5 C6 H6 120.5 . . ?
C5 C6 C7 119.1(3) . . ?
C7 C6 H6 120.5 . . ?
C6 C7 H7 120.7 . . ?
C8 C7 C6 118.6(3) . . ?
C8 C7 H7 120.7 . . ?
N1 C8 C7 123.0(2) . . ?
N1 C8 C9 116.3(2) . . ?
C7 C8 C9 120.7(2) . . ?
O5 C9 O6 125.1(2) . . ?
O5 C9 C8 119.2(2) . . ?
O6 C9 C8 115.7(2) . . ?
O10 Re2 N2 82.46(7) . . ?
O12 Re2 O10 81.68(7) . . ?
O12 Re2 N2 74.82(7) . . ?
C10 Re2 O10 97.32(9) . . ?
C10 Re2 O12 92.45(9) . . ?
C10 Re2 N2 167.19(10) . . ?
C10 Re2 C11 87.71(11) . . ?
C11 Re2 O10 93.62(9) . . ?
C11 Re2 O12 175.29(9) . . ?
C11 Re2 N2 105.10(10) . . ?
C12 Re2 O10 176.19(10) . . ?
C12 Re2 O12 96.49(9) . . ?
C12 Re2 N2 93.84(10) . . ?
C12 Re2 C10 86.08(11) . . ?
C12 Re2 C11 88.23(11) . . ?
Re2 O10 H10A 119(3) . . ?
Re2 O10 H10B 115(3) . . ?
H10A O10 H10B 105(4) . . ?
C18 O12 Re2 119.77(15) . . ?
C13 N2 Re2 130.16(18) . . ?
C13 N2 C17 116.3(2) . . ?
C17 N2 Re2 113.37(16) . . ?
O7 C10 Re2 176.1(2) . . ?
O8 C11 Re2 177.6(3) . . ?
O9 C12 Re2 179.1(3) . . ?
N2 C13 Cl2 118.4(2) . . ?
N2 C13 C14 123.9(2) . . ?
C14 C13 Cl2 117.8(2) . . ?
C13 C14 H14 120.7 . . ?
C15 C14 C13 118.6(3) . . ?
C15 C14 H14 120.7 . . ?
C14 C15 H15 120.6 . . ?
C14 C15 C16 118.9(3) . . ?
C16 C15 H15 120.6 . . ?
C15 C16 H16 120.7 . . ?
C17 C16 C15 118.6(3) . . ?
C17 C16 H16 120.7 . . ?
N2 C17 C16 123.6(2) . . ?
N2 C17 C18 116.3(2) . . ?
C16 C17 C18 120.1(2) . . ?
O11 C18 O12 124.1(2) . . ?
O11 C18 C17 120.3(2) . . ?
O12 C18 C17 115.6(2) . . ?

loop_
_geom_bond_atom_site_label_1
_geom_bond_atom_site_label_2
_geom_bond_distance
_geom_bond_site_symmetry_2
_geom_bond_publ_flag
Re1 O4 2.1806(18) . ?
Re1 O6 2.1355(17) . ?
Re1 N1 2.213(2) . ?
Re1 C1 1.918(3) . ?
Re1 C2 1.901(3) . ?
Re1 C3 1.903(3) . ?
Cl1 C4 1.725(3) . ?
O1 C1 1.144(3) . ?
O2 C2 1.156(3) . ?
O3 C3 1.151(4) . ?
O4 H4A 0.77(4) . ?
O4 H4B 0.805(10) . ?
O5 C9 1.229(3) . ?
O6 C9 1.283(3) . ?
N1 C4 1.334(3) . ?
N1 C8 1.360(3) . ?
C4 C5 1.393(4) . ?
C5 H5 0.9500 . ?
C5 C6 1.367(4) . ?
C6 H6 0.9500 . ?
C6 C7 1.393(4) . ?
C7 H7 0.9500 . ?
C7 C8 1.380(4) . ?
C8 C9 1.504(3) . ?
Re2 O10 2.1950(18) . ?
Re2 O12 2.1415(17) . ?
Re2 N2 2.235(2) . ?
Re2 C10 1.906(3) . ?
Re2 C11 1.910(3) . ?
Re2 C12 1.901(3) . ?
Cl2 C13 1.719(3) . ?
O7 C10 1.144(3) . ?
O8 C11 1.153(3) . ?
O9 C12 1.151(3) . ?
O10 H10A 0.81(5) . ?
O10 H10B 0.83(5) . ?
O11 C18 1.233(3) . ?
O12 C18 1.287(3) . ?
N2 C13 1.336(3) . ?
N2 C17 1.360(3) . ?
C13 C14 1.389(4) . ?
C14 H14 0.9500 . ?
C14 C15 1.377(4) . ?
C15 H15 0.9500 . ?
C15 C16 1.390(4) . ?
C16 H16 0.9500 . ?
C16 C17 1.375(4) . ?
C17 C18 1.502(3) . ?

loop_
_geom_hbond_atom_site_label_D
_geom_hbond_atom_site_label_H
_geom_hbond_atom_site_label_A
_geom_hbond_distance_DH
_geom_hbond_distance_HA
_geom_hbond_distance_DA
_geom_hbond_angle_DHA
_geom_hbond_site_symmetry_A
_geom_hbond_publ_flag
O4 H4A O11 0.77(4) 1.89(4) 2.645(3) 164(4) . yes
O4 H4B O12 0.805(10) 1.891(19) 2.655(3) 158(4) 7_666 yes
O10 H10A O6 0.81(5) 1.89(5) 2.683(3) 166(4) 7_666 yes
O10 H10B O5 0.83(5) 1.84(5) 2.668(3) 175(4) 3_455 yes

loop_
_geom_torsion_atom_site_label_1
_geom_torsion_atom_site_label_2
_geom_torsion_atom_site_label_3
_geom_torsion_atom_site_label_4
_geom_torsion
_geom_torsion_site_symmetry_1
_geom_torsion_site_symmetry_2
_geom_torsion_site_symmetry_3
_geom_torsion_site_symmetry_4
_geom_torsion_publ_flag
Re1 O6 C9 O5 -175.51(19) . . . . ?
Re1 O6 C9 C8 5.8(3) . . . . ?
Re1 N1 C4 Cl1 7.5(3) . . . . ?
Re1 N1 C4 C5 -172.85(19) . . . . ?
Re1 N1 C8 C7 173.2(2) . . . . ?
Re1 N1 C8 C9 -7.9(3) . . . . ?
Cl1 C4 C5 C6 179.7(2) . . . . ?
N1 C4 C5 C6 0.0(4) . . . . ?
N1 C8 C9 O5 -177.0(2) . . . . ?
N1 C8 C9 O6 1.8(3) . . . . ?
C4 N1 C8 C7 -2.7(4) . . . . ?
C4 N1 C8 C9 176.2(2) . . . . ?
C4 C5 C6 C7 -1.8(4) . . . . ?
C5 C6 C7 C8 1.4(4) . . . . ?
C6 C7 C8 N1 1.0(4) . . . . ?
C6 C7 C8 C9 -177.9(2) . . . . ?
C7 C8 C9 O5 2.0(4) . . . . ?
C7 C8 C9 O6 -179.2(2) . . . . ?
C8 N1 C4 Cl1 -177.43(18) . . . . ?
C8 N1 C4 C5 2.2(4) . . . . ?
Re2 O12 C18 O11 176.68(18) . . . . ?
Re2 O12 C18 C17 -3.7(3) . . . . ?
Re2 N2 C13 Cl2 -9.0(3) . . . . ?
Re2 N2 C13 C14 171.8(2) . . . . ?
Re2 N2 C17 C16 -175.6(2) . . . . ?
Re2 N2 C17 C18 3.3(3) . . . . ?
Cl2 C13 C14 C15 -175.5(2) . . . . ?
N2 C13 C14 C15 3.8(4) . . . . ?
N2 C17 C18 O11 179.7(2) . . . . ?
N2 C17 C18 O12 0.0(3) . . . . ?
C13 N2 C17 C16 0.1(4) . . . . ?
C13 N2 C17 C18 179.0(2) . . . . ?
C13 C14 C15 C16 -1.4(4) . . . . ?
C14 C15 C16 C17 -1.2(4) . . . . ?
C15 C16 C17 N2 2.0(4) . . . . ?
C15 C16 C17 C18 -176.8(2) . . . . ?
C16 C17 C18 O11 -1.4(4) . . . . ?
C16 C17 C18 O12 178.9(2) . . . . ?
C17 N2 C13 Cl2 176.16(18) . . . . ?
C17 N2 C13 C14 -3.0(4) . . . . ?
